data_7012523
loop_
_publ_author_name
'Ding, Yuqiang'
'Ma, Qingjun'
'Roesky, Herbert W.'
'Us\'on, Isabel'
'Noltemeyer, Mathias'
'Schmidt, Hans-Georg'

_publ_section_title
;
 Syntheses, structures and properties of [{HC(CMeNAr)2}Ge(E)X] (Ar =
 2,6-iPr2C6H3; E = S, Se; X = F, Cl)
;
_journal_issue 6
_journal_name_full 'Dalton Transactions'
_journal_page_first 1094
_journal_paper_doi 10.1039/b211617k
_journal_year 2003
_chemical_formula_sum 'C30 H44 Ge N2 S'
_chemical_formula_weight 537.32
_chemical_name_systematic
; 
? 
;
_space_group_IT_number 14
_symmetry_cell_setting monoclinic
_symmetry_space_group_name_Hall '-P 2yn'
_symmetry_space_group_name_H-M 'P 1 21/n 1'
_atom_sites_solution_hydrogens geom
_atom_sites_solution_primary direct
_atom_sites_solution_secondary difmap
_audit_creation_method SHELXL-97
_cell_angle_alpha 90.00
_cell_angle_beta 117.49(3)
_cell_angle_gamma 90.00
_cell_formula_units_Z 4
_cell_length_a 12.663(3)
_cell_length_b 19.441(4)
_cell_length_c 13.350(3)
_cell_measurement_reflns_used 995
_cell_measurement_temperature 133(2)
_cell_measurement_theta_max 55.039
_cell_measurement_theta_min 5.422
_cell_volume 2915.4(14)
_computing_cell_refinement 'Bruker AXS SAINT (V.5.00, Madison 1997)'
_computing_data_collection 'Siemens SMART (V.5.050, Siemens 1998)'
_computing_data_reduction 'Bruker AXS SAINT (V.5.00, Madison 1997)'
_computing_molecular_graphics 'Bruker AXS Shelxtl (Madison 1997)'
_computing_publication_material 'SHELXL-97 (Sheldrick, 1997)'
_computing_structure_refinement 'SHELXL-97 (Sheldrick, 1997)'
_computing_structure_solution 'SHELXS-97 (Sheldrick, 1990)'
_diffrn_ambient_temperature 133(2)
_diffrn_detector_area_resol_mean '8.192 pixels/mm'
_diffrn_measured_fraction_theta_full 0.989
_diffrn_measured_fraction_theta_max 0.989
_diffrn_measurement_device_type 'STOE-Siemens-Huber four circle diffractometer'
_diffrn_measurement_method 'phi and omega scans'
_diffrn_radiation_monochromator graphite
_diffrn_radiation_source 'fine-focus sealed tube'
_diffrn_radiation_type MoK\a
_diffrn_radiation_wavelength 0.71073
_diffrn_reflns_av_R_equivalents 0.0412
_diffrn_reflns_av_sigmaI/netI 0.0307
_diffrn_reflns_limit_h_max 16
_diffrn_reflns_limit_h_min -9
_diffrn_reflns_limit_k_max 25
_diffrn_reflns_limit_k_min -25
_diffrn_reflns_limit_l_max 17
_diffrn_reflns_limit_l_min -17
_diffrn_reflns_number 32774
_diffrn_reflns_theta_full 27.67
_diffrn_reflns_theta_max 27.67
_diffrn_reflns_theta_min 2.71
_diffrn_standards_decay_% 0
_diffrn_standards_interval_count 0
_diffrn_standards_interval_time 0
_diffrn_standards_number 0
_exptl_absorpt_coefficient_mu 1.142
_exptl_absorpt_correction_type multi-scan
_exptl_crystal_colour yellow
_exptl_crystal_density_diffrn 1.224
_exptl_crystal_density_method 'not measured'
_exptl_crystal_description block
_exptl_crystal_F_000 1144
_exptl_crystal_size_max 0.50mm
_exptl_crystal_size_mid 0.13mm
_exptl_crystal_size_min 0.13mm
_refine_diff_density_max 0.953
_refine_diff_density_min -1.063
_refine_diff_density_rms 0.076
_refine_ls_extinction_method none
_refine_ls_goodness_of_fit_ref 1.080
_refine_ls_hydrogen_treatment 'riding model'
_refine_ls_matrix_type full
_refine_ls_number_parameters 314
_refine_ls_number_reflns 6745
_refine_ls_number_restraints 120
_refine_ls_restrained_S_all 1.072
_refine_ls_R_factor_all 0.0448
_refine_ls_R_factor_gt 0.0373
_refine_ls_shift/su_max 0.000
_refine_ls_shift/su_mean 0.000
_refine_ls_structure_factor_coef Fsqd
_refine_ls_weighting_details 'calc w=1/[\s^2^(Fo^2^)+(0.0478P)^2^+3.3743P] where P=(Fo^2^+2Fc^2^)/3'
_refine_ls_weighting_scheme calc
_refine_ls_wR_factor_gt 0.0975
_refine_ls_wR_factor_ref 0.1032
_reflns_number_gt 5960
_reflns_number_total 6745
_reflns_threshold_expression >2sigma(I)
_cod_data_source_file b211617k.txt
_cod_data_source_block 5
_cod_depositor_comments
;
The following automatic conversions were performed:
'_symmetry_cell_setting' value 'Monoclinic' changed to 'monoclinic'
according to '/home/saulius/struct/CIF-dictionaries/cif_core.dic'
dictionary named 'cif_core.dic' version 2.4.1 from 2010-06-29.

Automatic conversion script
Id: cif_fix_enum 1527 2010-12-29 10:47:43Z saulius 
;
_cod_original_cell_volume 2915.4(10)
_cod_original_sg_symbol_H-M P2(1)/n
_cod_original_formula_sum 'H44 C30 N2 S Ge'
_cod_database_code 7012523

loop_
_symmetry_equiv_pos_as_xyz
'x, y, z'
'-x+1/2, y+1/2, -z+1/2'
'-x, -y, -z'
'x-1/2, -y-1/2, z-1/2'

loop_
_atom_site_label
_atom_site_type_symbol
_atom_site_fract_x
_atom_site_fract_y
_atom_site_fract_z
_atom_site_U_iso_or_equiv
_atom_site_adp_type
_atom_site_occupancy
_atom_site_symmetry_multiplicity
_atom_site_calc_flag
_atom_site_refinement_flags
_atom_site_disorder_assembly
_atom_site_disorder_group
S1 S 0.33732(5) -0.02988(3) 0.20122(5) 0.02506(13) Uani 1 1 d . . .
C6 C 0.28152(18) 0.13412(10) 0.06651(19) 0.0182(4) Uani 1 1 d . . .
H6A H 0.2537 0.1770 0.0851 0.027 Uiso 1 1 calc R . .
H6B H 0.2132 0.1084 0.0104 0.027 Uiso 1 1 calc R . .
H6C H 0.3364 0.1448 0.0357 0.027 Uiso 1 1 calc R . .
Ge1 Ge 0.365969(18) 0.076977(10) 0.206831(17) 0.01377(8) Uani 1 1 d D . .
N1 N 0.34146(14) 0.12002(8) 0.32471(14) 0.0130(3) Uani 1 1 d D . .
C1 C 0.42385(18) 0.10866(10) 0.43246(17) 0.0163(4) Uani 1 1 d D . .
C2 C 0.54130(18) 0.08986(11) 0.46146(17) 0.0177(4) Uani 1 1 d D . .
H2 H 0.5884 0.0735 0.5362 0.021 Uiso 1 1 calc R . .
C3 C 0.59673(17) 0.09272(10) 0.39113(17) 0.0152(4) Uani 1 1 d D . .
N2 N 0.53621(14) 0.09711(8) 0.27816(14) 0.0128(3) Uani 1 1 d D . .
C4 C 0.3906(2) 0.11770(13) 0.52640(18) 0.0237(5) Uani 1 1 d D . .
H4A H 0.3719 0.1661 0.5310 0.036 Uiso 1 1 calc R . .
H4B H 0.4575 0.1036 0.5981 0.036 Uiso 1 1 calc R . .
H4C H 0.3209 0.0893 0.5112 0.036 Uiso 1 1 calc R . .
C5 C 0.73094(18) 0.09236(12) 0.44901(18) 0.0219(4) Uani 1 1 d D . .
H5A H 0.7595 0.0463 0.4436 0.033 Uiso 1 1 calc R . .
H5B H 0.7607 0.1047 0.5286 0.033 Uiso 1 1 calc R . .
H5C H 0.7598 0.1258 0.4123 0.033 Uiso 1 1 calc R . .
C11 C 0.23595(17) 0.16002(10) 0.30372(16) 0.0146(4) Uani 1 1 d D . .
C12 C 0.12774(17) 0.12666(11) 0.28010(16) 0.0165(4) Uani 1 1 d D . .
C13 C 0.03076(19) 0.16787(12) 0.26469(19) 0.0228(4) Uani 1 1 d D . .
H13 H -0.0432 0.1468 0.2481 0.027 Uiso 1 1 calc R . .
C14 C 0.0406(2) 0.23945(12) 0.2732(2) 0.0269(5) Uani 1 1 d D . .
H14 H -0.0260 0.2663 0.2638 0.032 Uiso 1 1 calc R . .
C15 C 0.1468(2) 0.27150(12) 0.29533(19) 0.0245(5) Uani 1 1 d D . .
H15 H 0.1523 0.3202 0.3004 0.029 Uiso 1 1 calc R . .
C16 C 0.24619(19) 0.23271(10) 0.31028(17) 0.0180(4) Uani 1 1 d D . .
C121 C 0.11215(18) 0.04851(11) 0.27068(18) 0.0183(4) Uani 1 1 d D . .
H121 H 0.1929 0.0270 0.3020 0.022 Uiso 1 1 calc R . .
C122 C 0.0505(2) 0.02170(12) 0.3386(2) 0.0266(5) Uani 1 1 d D . .
H12D H 0.0940 0.0376 0.4169 0.040 Uiso 1 1 calc R . .
H12E H 0.0493 -0.0287 0.3370 0.040 Uiso 1 1 calc R . .
H12F H -0.0314 0.0391 0.3052 0.040 Uiso 1 1 calc R . .
C123 C 0.0409(2) 0.02675(12) 0.14596(19) 0.0252(5) Uani 1 1 d D . .
H12A H -0.0383 0.0478 0.1134 0.038 Uiso 1 1 calc R . .
H12B H 0.0329 -0.0234 0.1413 0.038 Uiso 1 1 calc R . .
H12C H 0.0828 0.0421 0.1039 0.038 Uiso 1 1 calc R . .
C161 C 0.3603(2) 0.27020(11) 0.33054(19) 0.0214(4) Uani 1 1 d D . .
H161 H 0.4183 0.2354 0.3303 0.026 Uiso 1 1 calc R . .
C162 C 0.4179(3) 0.30786(15) 0.4446(2) 0.0389(6) Uani 1 1 d D . .
H16D H 0.3640 0.3439 0.4450 0.058 Uiso 1 1 calc R . .
H16E H 0.4931 0.3287 0.4560 0.058 Uiso 1 1 calc R . .
H16F H 0.4333 0.2750 0.5055 0.058 Uiso 1 1 calc R . .
C163 C 0.3351(3) 0.32199(13) 0.2349(2) 0.0331(6) Uani 1 1 d D . .
H16A H 0.2998 0.2979 0.1622 0.050 Uiso 1 1 calc R . .
H16B H 0.4097 0.3439 0.2468 0.050 Uiso 1 1 calc R . .
H16C H 0.2796 0.3572 0.2346 0.050 Uiso 1 1 calc R . .
C21 C 0.59987(16) 0.10068(10) 0.21047(16) 0.0135(4) Uani 1 1 d D . .
C22 C 0.60873(17) 0.16515(10) 0.16535(17) 0.0164(4) Uani 1 1 d D . .
C23 C 0.67060(19) 0.16777(11) 0.10125(18) 0.0209(4) Uani 1 1 d D . .
H23 H 0.6784 0.2105 0.0707 0.025 Uiso 1 1 calc R . .
C24 C 0.72074(19) 0.10892(12) 0.08158(18) 0.0223(4) Uani 1 1 d D . .
H24 H 0.7621 0.1117 0.0378 0.027 Uiso 1 1 calc R . .
C25 C 0.71032(18) 0.04611(11) 0.12596(17) 0.0189(4) Uani 1 1 d D . .
H25 H 0.7447 0.0062 0.1117 0.023 Uiso 1 1 calc R . .
C26 C 0.65042(17) 0.04027(10) 0.19115(16) 0.0150(4) Uani 1 1 d D . .
C221 C 0.55868(19) 0.23138(10) 0.18838(18) 0.0206(4) Uani 1 1 d D . .
H221 H 0.4909 0.2185 0.2034 0.025 Uiso 1 1 calc R . .
C222 C 0.6535(2) 0.26720(9) 0.29495(16) 0.0341(6) Uani 1 1 d D . .
H22D H 0.6767 0.2367 0.3602 0.051 Uiso 1 1 calc R . .
H22E H 0.6206 0.3099 0.3080 0.051 Uiso 1 1 calc R . .
H22F H 0.7234 0.2778 0.2845 0.051 Uiso 1 1 calc R . .
C223 C 0.51024(19) 0.28089(9) 0.08687(16) 0.0288(5) Uani 1 1 d RD . .
H22A H 0.5760 0.2969 0.0733 0.043 Uiso 1 1 calc R . .
H22B H 0.4725 0.3204 0.1030 0.043 Uiso 1 1 calc R . .
H22C H 0.4515 0.2569 0.0197 0.043 Uiso 1 1 calc R . .
C261 C 0.64222(18) -0.03083(10) 0.23579(17) 0.0173(4) Uani 1 1 d D . .
H261 H 0.6003 -0.0262 0.2832 0.021 Uiso 1 1 calc R . .
C262 C 0.7660(2) -0.06236(12) 0.3088(2) 0.0259(5) Uani 1 1 d D . .
H26D H 0.8061 -0.0700 0.2622 0.039 Uiso 1 1 calc R . .
H26E H 0.7571 -0.1063 0.3401 0.039 Uiso 1 1 calc R . .
H26F H 0.8134 -0.0308 0.3706 0.039 Uiso 1 1 calc R . .
C263 C 0.5697(2) -0.07988(11) 0.1370(2) 0.0266(5) Uani 1 1 d D . .
H26A H 0.4918 -0.0594 0.0886 0.040 Uiso 1 1 calc R . .
H26B H 0.5587 -0.1239 0.1667 0.040 Uiso 1 1 calc R . .
H26C H 0.6125 -0.0875 0.0927 0.040 Uiso 1 1 calc R . .

loop_
_atom_site_aniso_label
_atom_site_aniso_U_11
_atom_site_aniso_U_22
_atom_site_aniso_U_33
_atom_site_aniso_U_23
_atom_site_aniso_U_13
_atom_site_aniso_U_12
S1 0.0222(3) 0.0186(3) 0.0385(3) -0.0042(2) 0.0175(2) -0.0019(2)
C6 0.0154(9) 0.0109(8) 0.0380(12) 0.0018(8) 0.0204(9) 0.0026(7)
Ge1 0.00892(11) 0.01652(12) 0.01680(12) -0.00381(7) 0.00671(9) -0.00077(7)
N1 0.0099(7) 0.0134(7) 0.0171(8) -0.0003(6) 0.0075(6) 0.0011(6)
C1 0.0167(10) 0.0162(9) 0.0187(9) -0.0005(7) 0.0104(8) -0.0008(7)
C2 0.0148(10) 0.0229(10) 0.0139(9) 0.0019(7) 0.0052(8) 0.0029(8)
C3 0.0114(9) 0.0145(9) 0.0180(9) -0.0003(7) 0.0054(8) 0.0007(7)
N2 0.0096(7) 0.0141(7) 0.0162(8) -0.0005(6) 0.0072(6) -0.0005(6)
C4 0.0214(11) 0.0355(12) 0.0177(10) 0.0014(9) 0.0119(9) 0.0041(9)
C5 0.0115(10) 0.0321(11) 0.0190(10) -0.0027(8) 0.0044(8) 0.0016(8)
C11 0.0135(9) 0.0170(9) 0.0157(9) -0.0001(7) 0.0086(8) 0.0039(7)
C12 0.0121(9) 0.0194(9) 0.0178(9) 0.0000(7) 0.0066(8) 0.0013(7)
C13 0.0132(10) 0.0248(11) 0.0303(11) -0.0029(9) 0.0098(9) 0.0015(8)
C14 0.0195(11) 0.0248(11) 0.0372(13) -0.0013(9) 0.0136(10) 0.0088(9)
C15 0.0258(12) 0.0204(10) 0.0306(12) -0.0017(8) 0.0158(10) 0.0049(8)
C16 0.0190(10) 0.0170(9) 0.0211(10) -0.0005(7) 0.0119(8) 0.0011(8)
C121 0.0108(9) 0.0181(9) 0.0248(10) 0.0007(8) 0.0071(8) 0.0006(7)
C122 0.0178(11) 0.0299(12) 0.0330(12) 0.0093(9) 0.0124(10) 0.0020(9)
C123 0.0204(11) 0.0232(11) 0.0279(11) -0.0040(9) 0.0077(9) 0.0000(8)
C161 0.0233(11) 0.0156(9) 0.0316(11) -0.0025(8) 0.0181(9) -0.0006(8)
C162 0.0351(14) 0.0444(15) 0.0424(15) -0.0166(12) 0.0224(13) -0.0168(12)
C163 0.0407(15) 0.0222(11) 0.0489(15) 0.0073(10) 0.0313(13) 0.0042(10)
C21 0.0064(8) 0.0190(9) 0.0154(8) -0.0013(7) 0.0054(7) -0.0026(7)
C22 0.0116(9) 0.0182(9) 0.0181(9) -0.0007(7) 0.0057(8) -0.0026(7)
C23 0.0169(10) 0.0237(10) 0.0245(10) 0.0038(8) 0.0115(9) -0.0038(8)
C24 0.0156(10) 0.0326(12) 0.0234(10) 0.0009(9) 0.0131(9) -0.0031(8)
C25 0.0133(9) 0.0250(10) 0.0195(9) -0.0014(8) 0.0085(8) 0.0015(8)
C26 0.0083(8) 0.0194(9) 0.0161(9) 0.0002(7) 0.0046(7) -0.0001(7)
C221 0.0203(10) 0.0170(9) 0.0272(11) 0.0011(8) 0.0133(9) -0.0022(8)
C222 0.0384(14) 0.0227(11) 0.0350(13) -0.0058(10) 0.0117(12) -0.0041(10)
C223 0.0291(12) 0.0238(11) 0.0362(13) 0.0084(9) 0.0173(11) 0.0047(9)
C261 0.0149(9) 0.0176(9) 0.0224(10) 0.0003(7) 0.0110(8) 0.0020(7)
C262 0.0222(11) 0.0274(11) 0.0304(12) 0.0071(9) 0.0142(10) 0.0100(9)
C263 0.0267(12) 0.0223(11) 0.0344(13) -0.0076(9) 0.0173(11) -0.0052(9)

loop_
_atom_type_symbol
_atom_type_description
_atom_type_scat_dispersion_real
_atom_type_scat_dispersion_imag
_atom_type_scat_source
C C 0.0033 0.0016 'International Tables Vol C Tables 4.2.6.8 and 6.1.1.4'
N N 0.0061 0.0033 'International Tables Vol C Tables 4.2.6.8 and 6.1.1.4'
S S 0.1246 0.1234 'International Tables Vol C Tables 4.2.6.8 and 6.1.1.4'
Ge Ge 0.1547 1.8001 'International Tables Vol C Tables 4.2.6.8 and 6.1.1.4'
H H 0.0000 0.0000 'International Tables Vol C Tables 4.2.6.8 and 6.1.1.4'

loop_
_geom_angle_atom_site_label_1
_geom_angle_atom_site_label_2
_geom_angle_atom_site_label_3
_geom_angle
_geom_angle_site_symmetry_1
_geom_angle_site_symmetry_3
_geom_angle_publ_flag
N1 Ge1 N2 94.15(7) . . ?
N1 Ge1 C6 107.69(8) . . ?
N2 Ge1 C6 109.66(8) . . ?
N1 Ge1 S1 111.54(5) . . ?
N2 Ge1 S1 110.41(5) . . ?
C6 Ge1 S1 120.25(6) . . ?
C1 N1 C11 118.78(16) . . ?
C1 N1 Ge1 117.52(13) . . ?
C11 N1 Ge1 123.58(13) . . ?
N1 C1 C2 122.47(18) . . ?
N1 C1 C4 119.54(18) . . ?
C2 C1 C4 117.98(18) . . ?
C1 C2 C3 126.67(19) . . ?
N2 C3 C2 123.33(18) . . ?
N2 C3 C5 119.99(18) . . ?
C2 C3 C5 116.66(18) . . ?
C3 N2 C21 120.34(16) . . ?
C3 N2 Ge1 117.66(13) . . ?
C21 N2 Ge1 120.47(12) . . ?
C12 C11 C16 121.50(18) . . ?
C12 C11 N1 120.42(17) . . ?
C16 C11 N1 118.06(17) . . ?
C13 C12 C11 117.68(19) . . ?
C13 C12 C121 119.02(18) . . ?
C11 C12 C121 123.30(17) . . ?
C14 C13 C12 121.3(2) . . ?
C15 C14 C13 120.5(2) . . ?
C14 C15 C16 120.6(2) . . ?
C15 C16 C11 118.52(19) . . ?
C15 C16 C161 118.87(19) . . ?
C11 C16 C161 122.60(18) . . ?
C12 C121 C122 111.73(17) . . ?
C12 C121 C123 110.50(17) . . ?
C122 C121 C123 109.92(18) . . ?
C16 C161 C162 112.38(18) . . ?
C16 C161 C163 110.39(19) . . ?
C162 C161 C163 109.4(2) . . ?
C26 C21 C22 121.63(17) . . ?
C26 C21 N2 119.79(17) . . ?
C22 C21 N2 118.58(17) . . ?
C23 C22 C21 117.88(19) . . ?
C23 C22 C221 119.50(18) . . ?
C21 C22 C221 122.56(18) . . ?
C24 C23 C22 121.15(19) . . ?
C25 C24 C23 120.04(19) . . ?
C24 C25 C26 121.5(2) . . ?
C25 C26 C21 117.81(18) . . ?
C25 C26 C261 118.06(18) . . ?
C21 C26 C261 124.13(17) . . ?
C22 C221 C223 112.54(17) . . ?
C22 C221 C222 110.37(18) . . ?
C223 C221 C222 110.75(16) . . ?
C26 C261 C262 111.99(17) . . ?
C26 C261 C263 110.29(17) . . ?
C262 C261 C263 109.00(18) . . ?

loop_
_geom_bond_atom_site_label_1
_geom_bond_atom_site_label_2
_geom_bond_distance
_geom_bond_site_symmetry_2
_geom_bond_publ_flag
S1 Ge1 2.1044(7) . ?
C6 Ge1 2.009(2) . ?
Ge1 N1 1.9298(16) . ?
Ge1 N2 1.9524(17) . ?
N1 C1 1.349(3) . ?
N1 C11 1.457(2) . ?
C1 C2 1.401(3) . ?
C1 C4 1.506(3) . ?
C2 C3 1.409(3) . ?
C3 N2 1.342(3) . ?
C3 C5 1.508(3) . ?
N2 C21 1.464(2) . ?
C11 C12 1.414(3) . ?
C11 C16 1.418(3) . ?
C12 C13 1.400(3) . ?
C12 C121 1.530(3) . ?
C13 C14 1.397(3) . ?
C14 C15 1.385(3) . ?
C15 C16 1.400(3) . ?
C16 C161 1.527(3) . ?
C121 C122 1.536(3) . ?
C121 C123 1.542(3) . ?
C161 C162 1.537(3) . ?
C161 C163 1.540(3) . ?
C21 C26 1.417(3) . ?
C21 C22 1.417(3) . ?
C22 C23 1.403(3) . ?
C22 C221 1.528(3) . ?
C23 C24 1.391(3) . ?
C24 C25 1.390(3) . ?
C25 C26 1.398(3) . ?
C26 C261 1.528(3) . ?
C221 C223 1.540(3) . ?
C221 C222 1.540(3) . ?
C261 C262 1.540(3) . ?
C261 C263 1.541(3) . ?
